data_7230021
loop_
_publ_author_name
'Xu, Lei'
'Li, Shasha'
'Jiang, Liping'
'Zhang, Guofang'
'Zhang, Weiqiang'
'Gao, Ziwei'

_publ_section_title
;
 Electronic and steric effects of substituents in
 1,3-diphenylprop-2-yn-1-one during its reaction with Ru3(CO)12
;
_journal_issue 8
_journal_name_full 'RSC Advances'
_journal_page_first 4354
_journal_paper_doi 10.1039/C7RA13626A
_journal_volume 8
_journal_year 2018
_chemical_formula_sum 'C46 H32 Cl2 O3'
_chemical_formula_weight 703.61
_space_group_crystal_system triclinic
_space_group_IT_number 2
_space_group_name_Hall '-P 1'
_space_group_name_H-M_alt 'P -1'
_symmetry_space_group_name_Hall '-P 1'
_symmetry_space_group_name_H-M 'P -1'
_atom_sites_solution_hydrogens geom
_audit_creation_method SHELXL-2014/7
_audit_update_record
;
2018-01-15 deposited with the CCDC.
2018-01-15 downloaded from the CCDC.
;
_cell_angle_alpha 85.1540(10)
_cell_angle_beta 84.1790(10)
_cell_angle_gamma 80.7200(10)
_cell_formula_units_Z 4
_cell_length_a 12.3207(4)
_cell_length_b 12.5368(4)
_cell_length_c 24.0130(8)
_cell_measurement_reflns_used 59878
_cell_measurement_temperature 153(2)
_cell_measurement_theta_max 27.35
_cell_measurement_theta_min 2.28
_cell_volume 3632.9(2)
_computing_structure_refinement 'SHELXL-2014/7 (Sheldrick, 2014)'
_diffrn_ambient_temperature 153(2)
_diffrn_measured_fraction_theta_full 0.997
_diffrn_measured_fraction_theta_max 0.998
_diffrn_measurement_device_type 'Bruker SMART CCD area-detector'
_diffrn_radiation_type MoK\a
_diffrn_radiation_wavelength 0.71073
_diffrn_reflns_av_R_equivalents 0.0415
_diffrn_reflns_av_unetI/netI 0.0178
_diffrn_reflns_Laue_measured_fraction_full 0.997
_diffrn_reflns_Laue_measured_fraction_max 0.998
_diffrn_reflns_limit_h_max 15
_diffrn_reflns_limit_h_min -15
_diffrn_reflns_limit_k_max 15
_diffrn_reflns_limit_k_min -15
_diffrn_reflns_limit_l_max 29
_diffrn_reflns_limit_l_min -29
_diffrn_reflns_number 157974
_diffrn_reflns_point_group_measured_fraction_full 0.997
_diffrn_reflns_point_group_measured_fraction_max 0.998
_diffrn_reflns_theta_full 25.242
_diffrn_reflns_theta_max 25.996
_diffrn_reflns_theta_min 1.953
_exptl_absorpt_coefficient_mu 0.220
_exptl_absorpt_correction_type multi-scan
_exptl_absorpt_process_details sadabs
_exptl_crystal_colour colorless
_exptl_crystal_density_diffrn 1.286
_exptl_crystal_description block
_exptl_crystal_F_000 1464
_exptl_crystal_size_max 0.140
_exptl_crystal_size_mid 0.130
_exptl_crystal_size_min 0.100
_exptl_transmission_factor_max 0.7456
_exptl_transmission_factor_min 0.7141
_refine_diff_density_max 0.632
_refine_diff_density_min -0.767
_refine_diff_density_rms 0.051
_refine_ls_extinction_method none
_refine_ls_goodness_of_fit_ref 1.056
_refine_ls_hydrogen_treatment constr
_refine_ls_matrix_type full
_refine_ls_number_parameters 919
_refine_ls_number_reflns 14253
_refine_ls_number_restraints 0
_refine_ls_restrained_S_all 1.056
_refine_ls_R_factor_all 0.0607
_refine_ls_R_factor_gt 0.0514
_refine_ls_shift/su_max 0.000
_refine_ls_shift/su_mean 0.000
_refine_ls_structure_factor_coef Fsqd
_refine_ls_weighting_details 'w=1/[\s^2^(Fo^2^)+(0.0495P)^2^+3.5382P] where P=(Fo^2^+2Fc^2^)/3'
_refine_ls_weighting_scheme calc
_refine_ls_wR_factor_gt 0.1240
_refine_ls_wR_factor_ref 0.1301
_reflns_Friedel_coverage 0.000
_reflns_number_gt 12239
_reflns_number_total 14253
_reflns_threshold_expression 'I > 2\s(I)'
_cod_data_source_file c7ra13626a2.cif
_cod_data_source_block xulei20161011_0m
_cod_depositor_comments
;

2018-02-19
Z value and formula fixed to values more according to usual
chemical conventions.                 miguel
;
_cod_original_formula_sum 'C92 H64 Cl4 O6'
_cod_original_formula_weight 1407.23
_cod_original_formula_units_Z 2
_cod_database_code 7230021
_shelx_shelxl_version_number 2014/7
_shelx_space_group_comment
;
The symmetry employed for this shelxl refinement is uniquely defined
by the following loop, which should always be used as a source of
symmetry information in preference to the above space-group names.
They are only intended as comments.
;
_shelx_estimated_absorpt_t_min 0.970
_shelx_estimated_absorpt_t_max 0.978

loop_
_space_group_symop_operation_xyz
'x, y, z'
'-x, -y, -z'

loop_
_atom_site_label
_atom_site_type_symbol
_atom_site_fract_x
_atom_site_fract_y
_atom_site_fract_z
_atom_site_U_iso_or_equiv
_atom_site_adp_type
_atom_site_occupancy
_atom_site_site_symmetry_order
_atom_site_calc_flag
_atom_site_refinement_flags_posn
_atom_site_refinement_flags_adp
O5 O 0.14525(11) 0.57514(12) 0.41820(6) 0.0291(3) Uani 1 1 d . .
O3 O 0.57429(11) 0.63851(13) 0.27278(6) 0.0340(3) Uani 1 1 d . .
O6 O 0.45291(11) 0.39857(12) 0.20071(6) 0.0337(3) Uani 1 1 d . .
O4 O 0.06489(12) 0.83144(13) 0.20563(7) 0.0366(4) Uani 1 1 d . .
C51 C 0.26176(14) 0.60863(15) 0.21147(8) 0.0214(4) Uani 1 1 d . .
C49 C 0.29318(15) 0.51507(15) 0.30300(8) 0.0213(4) Uani 1 1 d . .
C48 C 0.23943(15) 0.60709(15) 0.32906(8) 0.0207(4) Uani 1 1 d . .
C33 C 0.66978(15) 0.65154(16) 0.26072(8) 0.0236(4) Uani 1 1 d . .
C65 C 0.22870(15) 0.60102(14) 0.39238(8) 0.0216(4) Uani 1 1 d . .
C78 C 0.35650(15) 0.41219(15) 0.21882(7) 0.0230(4) Uani 1 1 d . .
O2 O 0.92548(13) 0.74275(16) 0.05352(7) 0.0474(4) Uani 1 1 d . .
C50 C 0.30375(15) 0.51659(15) 0.24445(8) 0.0217(4) Uani 1 1 d . .
C72 C 0.33978(16) 0.41582(15) 0.33683(8) 0.0240(4) Uani 1 1 d . .
C27 C 0.76647(15) 0.58718(16) 0.14898(8) 0.0234(4) Uani 1 1 d . .
C79 C 0.28548(16) 0.32726(16) 0.21905(7) 0.0237(4) Uani 1 1 d . .
C47 C 0.19805(15) 0.70126(15) 0.29732(8) 0.0213(4) Uani 1 1 d . .
C90 C 0.17008(16) 0.61412(16) 0.12281(8) 0.0272(4) Uani 1 1 d . .
H90 H 0.1007 0.6286 0.1441 0.033 Uiso 1 1 calc R U
C4 C 0.74559(14) 0.70365(15) 0.16161(8) 0.0222(4) Uani 1 1 d . .
C52 C 0.16373(16) 0.80090(15) 0.20357(8) 0.0247(4) Uani 1 1 d . .
C46 C 0.20970(14) 0.70084(15) 0.23859(8) 0.0213(4) Uani 1 1 d . .
C20 C 0.82636(17) 0.75416(16) 0.06348(8) 0.0277(4) Uani 1 1 d . .
C34 C 0.76186(16) 0.58977(15) 0.29164(8) 0.0230(4) Uani 1 1 d . .
C39 C 0.87071(16) 0.60760(16) 0.27850(8) 0.0268(4) Uani 1 1 d . .
H39 H 0.8878 0.6594 0.2491 0.032 Uiso 1 1 calc R U
C2 C 0.75349(15) 0.89393(16) 0.13231(8) 0.0247(4) Uani 1 1 d . .
C3 C 0.77433(15) 0.78424(16) 0.12136(8) 0.0233(4) Uani 1 1 d . .
C6 C 0.67534(15) 0.84390(16) 0.22617(8) 0.0243(4) Uani 1 1 d . .
C59 C 0.14885(15) 0.80123(15) 0.32647(8) 0.0232(4) Uani 1 1 d . .
C5 C 0.69753(14) 0.73489(16) 0.21461(8) 0.0225(4) Uani 1 1 d . .
C66 C 0.32309(16) 0.62179(15) 0.42134(8) 0.0230(4) Uani 1 1 d . .
C54 C 0.35684(17) 0.83825(16) 0.17413(8) 0.0277(4) Uani 1 1 d . .
H54 H 0.3840 0.7848 0.2019 0.033 Uiso 1 1 calc R U
C64 C 0.05057(17) 0.80546(17) 0.36114(9) 0.0302(4) Uani 1 1 d . .
H64 H 0.0120 0.7451 0.3654 0.036 Uiso 1 1 calc R U
C40 C 0.63007(16) 0.87769(16) 0.28357(8) 0.0253(4) Uani 1 1 d . .
C67 C 0.41416(17) 0.65930(16) 0.39142(9) 0.0283(4) Uani 1 1 d . .
H67 H 0.4160 0.6730 0.3518 0.034 Uiso 1 1 calc R U
C53 C 0.24444(17) 0.85871(16) 0.16715(8) 0.0274(4) Uani 1 1 d . .
C71 C 0.32134(18) 0.60154(17) 0.47943(8) 0.0307(4) Uani 1 1 d . .
H71 H 0.2595 0.5760 0.5000 0.037 Uiso 1 1 calc R U
C85 C 0.26686(15) 0.60388(15) 0.14937(8) 0.0227(4) Uani 1 1 d . .
C60 C 0.20342(17) 0.89120(16) 0.32046(9) 0.0287(4) Uani 1 1 d . .
H60 H 0.2700 0.8898 0.2966 0.034 Uiso 1 1 calc R U
C32 C 0.68068(16) 0.52619(17) 0.15376(8) 0.0289(4) Uani 1 1 d . .
H32 H 0.6080 0.5588 0.1658 0.035 Uiso 1 1 calc R U
C21 C 0.75191(18) 0.74174(15) 0.02056(8) 0.0275(4) Uani 1 1 d . .
C80 C 0.17063(17) 0.35283(17) 0.22268(9) 0.0300(4) Uani 1 1 d . .
H80 H 0.1362 0.4255 0.2268 0.036 Uiso 1 1 calc R U
C62 C 0.06446(19) 0.98579(18) 0.38368(9) 0.0353(5) Uani 1 1 d . .
H62 H 0.0361 1.0483 0.4034 0.042 Uiso 1 1 calc R U
C44 C 0.6620(2) 0.90578(17) 0.37826(9) 0.0352(5) Uani 1 1 d . .
H44 H 0.7111 0.9006 0.4068 0.042 Uiso 1 1 calc R U
C61 C 0.16133(18) 0.98295(17) 0.34906(9) 0.0341(5) Uani 1 1 d . .
H61 H 0.1993 1.0438 0.3448 0.041 Uiso 1 1 calc R U
C45 C 0.70023(17) 0.86821(17) 0.32596(8) 0.0290(4) Uani 1 1 d . .
H45 H 0.7751 0.8357 0.3192 0.035 Uiso 1 1 calc R U
C77 C 0.45381(18) 0.38441(18) 0.33520(9) 0.0320(5) Uani 1 1 d . .
H77 H 0.5019 0.4263 0.3129 0.038 Uiso 1 1 calc R U
C8 C 0.73684(17) 1.09402(17) 0.22747(8) 0.0289(4) Uani 1 1 d . .
C84 C 0.33523(18) 0.21987(17) 0.21443(8) 0.0301(4) Uani 1 1 d . .
H84 H 0.4134 0.2018 0.2122 0.036 Uiso 1 1 calc R U
C38 C 0.95392(18) 0.54931(18) 0.30862(9) 0.0337(5) Uani 1 1 d . .
H38 H 1.0281 0.5613 0.2997 0.040 Uiso 1 1 calc R U
C28 C 0.87288(17) 0.53669(18) 0.13203(9) 0.0327(5) Uani 1 1 d . .
H28 H 0.9328 0.5767 0.1287 0.039 Uiso 1 1 calc R U
C55 C 0.4293(2) 0.89563(19) 0.14073(9) 0.0380(5) Uani 1 1 d . .
H55 H 0.5059 0.8820 0.1460 0.046 Uiso 1 1 calc R U
C35 C 0.73781(18) 0.51433(17) 0.33528(8) 0.0293(4) Uani 1 1 d . .
H35 H 0.6637 0.5026 0.3448 0.035 Uiso 1 1 calc R U
C70 C 0.4094(2) 0.61853(19) 0.50711(9) 0.0389(5) Uani 1 1 d . .
H70 H 0.4083 0.6044 0.5466 0.047 Uiso 1 1 calc R U
C26 C 0.63802(19) 0.7651(2) 0.02994(9) 0.0382(5) Uani 1 1 d . .
H26 H 0.6052 0.7877 0.0654 0.046 Uiso 1 1 calc R U
C14 C 0.79280(17) 0.97938(16) 0.09159(8) 0.0277(4) Uani 1 1 d . .
C43 C 0.5531(2) 0.95053(19) 0.38874(9) 0.0387(5) Uani 1 1 d . .
H43 H 0.5265 0.9746 0.4248 0.046 Uiso 1 1 calc R U
C63 C 0.00871(18) 0.89747(18) 0.38955(9) 0.0361(5) Uani 1 1 d . .
H63 H -0.0583 0.8998 0.4131 0.043 Uiso 1 1 calc R U
C68 C 0.50192(18) 0.67658(18) 0.41952(10) 0.0356(5) Uani 1 1 d . .
H68 H 0.5639 0.7023 0.3992 0.043 Uiso 1 1 calc R U
C36 C 0.8214(2) 0.45654(18) 0.36484(9) 0.0373(5) Uani 1 1 d . .
H36 H 0.8048 0.4048 0.3944 0.045 Uiso 1 1 calc R U
C73 C 0.2706(2) 0.35287(17) 0.36910(9) 0.0345(5) Uani 1 1 d . .
H73 H 0.1928 0.3733 0.3700 0.041 Uiso 1 1 calc R U
C81 C 0.10683(19) 0.2721(2) 0.22020(11) 0.0421(6) Uani 1 1 d . .
H81 H 0.0287 0.2897 0.2218 0.050 Uiso 1 1 calc R U
C69 C 0.49949(19) 0.6564(2) 0.47705(10) 0.0401(5) Uani 1 1 d . .
H69 H 0.5598 0.6684 0.4961 0.048 Uiso 1 1 calc R U
C9 C 0.83869(19) 1.0401(2) 0.24228(10) 0.0405(5) Uani 1 1 d . .
H9 H 0.8654 0.9692 0.2309 0.049 Uiso 1 1 calc R U
C86 C 0.36769(17) 0.58612(18) 0.11686(9) 0.0314(4) Uani 1 1 d . .
H86 H 0.4346 0.5802 0.1341 0.038 Uiso 1 1 calc R U
C31 C 0.6999(2) 0.41853(19) 0.14120(10) 0.0391(5) Uani 1 1 d . .
H31 H 0.6403 0.3782 0.1442 0.047 Uiso 1 1 calc R U
C87 C 0.3710(2) 0.5771(2) 0.05974(9) 0.0390(5) Uani 1 1 d . .
H87 H 0.4402 0.5658 0.0379 0.047 Uiso 1 1 calc R U
C89 C 0.17384(19) 0.60336(17) 0.06566(9) 0.0341(5) Uani 1 1 d . .
H89 H 0.1072 0.6091 0.0481 0.041 Uiso 1 1 calc R U
C37 C 0.9294(2) 0.47408(19) 0.35137(10) 0.0381(5) Uani 1 1 d . .
H37 H 0.9868 0.4341 0.3717 0.046 Uiso 1 1 calc R U
C22 C 0.7986(2) 0.70741(19) -0.03153(9) 0.0405(5) Uani 1 1 d . .
H22 H 0.8765 0.6909 -0.0385 0.049 Uiso 1 1 calc R U
C41 C 0.52096(18) 0.9247(2) 0.29430(9) 0.0391(5) Uani 1 1 d . .
H41 H 0.4722 0.9326 0.2655 0.047 Uiso 1 1 calc R U
C17 C 0.8712(2) 1.14336(19) 0.02080(10) 0.0432(6) Uani 1 1 d . .
H17 H 0.8978 1.1998 -0.0030 0.052 Uiso 1 1 calc R U
C15 C 0.9006(2) 0.9934(3) 0.08857(15) 0.0792(12) Uani 1 1 d . .
H15 H 0.9500 0.9465 0.1110 0.095 Uiso 1 1 calc R U
C42 C 0.4825(2) 0.9604(2) 0.34695(11) 0.0474(6) Uani 1 1 d . .
H42 H 0.4074 0.9918 0.3542 0.057 Uiso 1 1 calc R U
C75 C 0.4275(3) 0.23069(19) 0.39884(10) 0.0501(7) Uani 1 1 d . .
H75 H 0.4574 0.1679 0.4205 0.060 Uiso 1 1 calc R U
C56 C 0.3908(2) 0.9722(2) 0.09996(11) 0.0508(7) Uani 1 1 d . .
H56 H 0.4408 1.0112 0.0771 0.061 Uiso 1 1 calc R U
C29 C 0.8917(2) 0.4289(2) 0.11997(10) 0.0422(6) Uani 1 1 d . .
H29 H 0.9644 0.3955 0.1086 0.051 Uiso 1 1 calc R U
C88 C 0.2742(2) 0.58433(18) 0.03417(9) 0.0384(5) Uani 1 1 d . .
H88 H 0.2768 0.5763 -0.0049 0.046 Uiso 1 1 calc R U
C30 C 0.8055(2) 0.36955(19) 0.12432(10) 0.0443(6) Uani 1 1 d . .
H30 H 0.8188 0.2957 0.1158 0.053 Uiso 1 1 calc R U
C25 C 0.5718(2) 0.7556(3) -0.01197(11) 0.0536(7) Uani 1 1 d . .
H25 H 0.4938 0.7724 -0.0054 0.064 Uiso 1 1 calc R U
C24 C 0.6191(3) 0.7218(2) -0.06346(11) 0.0575(8) Uani 1 1 d . .
H24 H 0.5736 0.7153 -0.0923 0.069 Uiso 1 1 calc R U
C74 C 0.3144(2) 0.26053(19) 0.40001(10) 0.0483(6) Uani 1 1 d . .
H74 H 0.2667 0.2177 0.4220 0.058 Uiso 1 1 calc R U
C83 C 0.2708(2) 0.14000(18) 0.21302(11) 0.0419(5) Uani 1 1 d . .
H83 H 0.3046 0.0667 0.2104 0.050 Uiso 1 1 calc R U
C11 C 0.8620(3) 1.1944(3) 0.28973(11) 0.0723(11) Uani 1 1 d . .
H11 H 0.9046 1.2287 0.3116 0.087 Uiso 1 1 calc R U
C76 C 0.4970(2) 0.2914(2) 0.36641(10) 0.0439(6) Uani 1 1 d . .
H76 H 0.5746 0.2698 0.3653 0.053 Uiso 1 1 calc R U
C58 C 0.2063(2) 0.9366(2) 0.12594(11) 0.0450(6) Uani 1 1 d . .
H58 H 0.1298 0.9517 0.1208 0.054 Uiso 1 1 calc R U
C13 C 0.6982(2) 1.1984(2) 0.24317(10) 0.0432(6) Uani 1 1 d . .
H13 H 0.6288 1.2352 0.2328 0.052 Uiso 1 1 calc R U
C82 C 0.1568(2) 0.1664(2) 0.21537(12) 0.0481(6) Uani 1 1 d . .
H82 H 0.1130 0.1112 0.2136 0.058 Uiso 1 1 calc R U
C19 C 0.7245(2) 1.0480(2) 0.05843(13) 0.0568(8) Uani 1 1 d . .
H19 H 0.6488 1.0402 0.0595 0.068 Uiso 1 1 calc R U
C10 C 0.9008(2) 1.0910(3) 0.27379(11) 0.0619(9) Uani 1 1 d . .
H10 H 0.9702 1.0546 0.2844 0.074 Uiso 1 1 calc R U
C18 C 0.7648(3) 1.1292(2) 0.02318(14) 0.0595(8) Uani 1 1 d . .
H18 H 0.7162 1.1757 0.0002 0.071 Uiso 1 1 calc R U
C23 C 0.7321(3) 0.6974(2) -0.07283(10) 0.0545(7) Uani 1 1 d . .
H23 H 0.7644 0.6734 -0.1081 0.065 Uiso 1 1 calc R U
C57 C 0.2805(3) 0.9924(2) 0.09226(12) 0.0576(8) Uani 1 1 d . .
H57 H 0.2544 1.0447 0.0638 0.069 Uiso 1 1 calc R U
C16 C 0.9396(2) 1.0748(3) 0.05338(17) 0.0887(14) Uani 1 1 d . .
H16 H 1.0152 1.0828 0.0520 0.106 Uiso 1 1 calc R U
C12 C 0.7620(3) 1.2485(3) 0.27421(12) 0.0649(9) Uani 1 1 d . .
H12 H 0.7366 1.3202 0.2848 0.078 Uiso 1 1 calc R U
Cl1 Cl 0.78418(6) 0.15412(5) 0.43373(3) 0.05227(17) Uani 1 1 d . .
Cl2 Cl 0.72510(8) -0.01235(6) 0.51764(3) 0.0622(2) Uani 1 1 d . .
Cl3 Cl 0.80765(5) 0.69869(6) 0.45223(3) 0.05286(17) Uani 1 1 d . .
Cl4 Cl 0.97658(6) 0.71760(7) 0.52579(3) 0.0661(2) Uani 1 1 d . .
C92 C 0.9142(2) 0.6295(2) 0.49086(12) 0.0487(6) Uani 1 1 d . .
H92A H 0.8839 0.5767 0.5187 0.058 Uiso 1 1 calc R U
H92B H 0.9708 0.5886 0.4652 0.058 Uiso 1 1 calc R U
C91 C 0.7530(3) 0.1204(2) 0.50594(10) 0.0494(6) Uani 1 1 d . .
H91A H 0.8163 0.1285 0.5268 0.059 Uiso 1 1 calc R U
H91B H 0.6881 0.1711 0.5204 0.059 Uiso 1 1 calc R U
O1 O 0.58316(13) 1.08978(13) 0.17648(8) 0.0466(4) Uani 1 1 d . .
C1 C 0.70078(15) 0.92286(16) 0.18438(8) 0.0243(4) Uani 1 1 d . .
C7 C 0.66724(16) 1.04157(16) 0.19483(8) 0.0270(4) Uani 1 1 d . .

loop_
_atom_site_aniso_label
_atom_site_aniso_U_11
_atom_site_aniso_U_22
_atom_site_aniso_U_33
_atom_site_aniso_U_23
_atom_site_aniso_U_13
_atom_site_aniso_U_12
O5 0.0252(7) 0.0337(8) 0.0272(7) 0.0012(6) 0.0043(6) -0.0067(6)
O3 0.0206(7) 0.0507(9) 0.0306(8) -0.0032(7) 0.0030(6) -0.0082(6)
O6 0.0217(7) 0.0362(8) 0.0416(9) -0.0094(7) 0.0029(6) 0.0002(6)
O4 0.0245(8) 0.0400(9) 0.0417(9) 0.0020(7) -0.0059(6) 0.0056(6)
C51 0.0167(9) 0.0255(9) 0.0218(9) -0.0002(7) -0.0014(7) -0.0037(7)
C49 0.0185(9) 0.0229(9) 0.0225(9) -0.0013(7) -0.0008(7) -0.0037(7)
C48 0.0184(9) 0.0226(9) 0.0212(9) -0.0016(7) -0.0005(7) -0.0043(7)
C33 0.0219(10) 0.0303(10) 0.0193(9) -0.0090(7) 0.0019(7) -0.0042(8)
C65 0.0239(9) 0.0162(8) 0.0227(9) -0.0018(7) 0.0029(7) 0.0003(7)
C78 0.0233(10) 0.0275(10) 0.0166(8) -0.0014(7) -0.0026(7) 0.0015(8)
O2 0.0265(8) 0.0756(13) 0.0361(9) -0.0123(8) 0.0078(7) 0.0018(8)
C50 0.0179(9) 0.0238(9) 0.0230(9) -0.0025(7) -0.0016(7) -0.0015(7)
C72 0.0308(10) 0.0209(9) 0.0195(9) -0.0046(7) -0.0032(7) 0.0003(8)
C27 0.0216(9) 0.0291(10) 0.0192(9) -0.0044(7) -0.0004(7) -0.0030(8)
C79 0.0266(10) 0.0268(10) 0.0159(8) -0.0020(7) 0.0010(7) -0.0005(8)
C47 0.0174(9) 0.0223(9) 0.0242(9) -0.0010(7) -0.0001(7) -0.0041(7)
C90 0.0251(10) 0.0269(10) 0.0292(10) -0.0015(8) -0.0056(8) -0.0012(8)
C4 0.0149(8) 0.0289(10) 0.0223(9) -0.0050(7) -0.0016(7) -0.0005(7)
C52 0.0262(10) 0.0232(9) 0.0248(9) -0.0020(7) -0.0061(8) -0.0011(8)
C46 0.0166(9) 0.0228(9) 0.0243(9) 0.0005(7) -0.0016(7) -0.0034(7)
C20 0.0278(11) 0.0280(10) 0.0244(10) -0.0026(8) 0.0045(8) 0.0003(8)
C34 0.0255(10) 0.0239(9) 0.0208(9) -0.0068(7) -0.0016(7) -0.0054(7)
C39 0.0258(10) 0.0277(10) 0.0270(10) -0.0032(8) -0.0023(8) -0.0040(8)
C2 0.0188(9) 0.0304(10) 0.0235(9) -0.0016(8) -0.0036(7) 0.0011(8)
C3 0.0175(9) 0.0307(10) 0.0211(9) -0.0043(7) -0.0007(7) -0.0010(7)
C6 0.0176(9) 0.0327(10) 0.0219(9) -0.0058(8) -0.0028(7) 0.0009(8)
C59 0.0227(9) 0.0231(9) 0.0224(9) -0.0005(7) -0.0039(7) 0.0012(7)
C5 0.0152(8) 0.0309(10) 0.0209(9) -0.0046(7) -0.0022(7) -0.0002(7)
C66 0.0260(10) 0.0183(9) 0.0235(9) -0.0036(7) 0.0005(7) -0.0007(7)
C54 0.0322(11) 0.0282(10) 0.0240(10) -0.0030(8) -0.0032(8) -0.0076(8)
C64 0.0274(10) 0.0274(10) 0.0333(11) 0.0000(8) 0.0027(8) -0.0006(8)
C40 0.0268(10) 0.0266(10) 0.0220(9) -0.0052(7) 0.0000(8) -0.0026(8)
C67 0.0285(10) 0.0303(10) 0.0264(10) -0.0049(8) 0.0010(8) -0.0064(8)
C53 0.0348(11) 0.0242(10) 0.0248(10) 0.0010(8) -0.0084(8) -0.0077(8)
C71 0.0358(11) 0.0303(11) 0.0254(10) -0.0024(8) -0.0004(8) -0.0039(9)
C85 0.0239(9) 0.0222(9) 0.0212(9) 0.0010(7) -0.0025(7) -0.0017(7)
C60 0.0265(10) 0.0285(10) 0.0310(10) -0.0034(8) -0.0020(8) -0.0036(8)
C32 0.0229(10) 0.0384(11) 0.0258(10) -0.0064(8) 0.0014(8) -0.0057(8)
C21 0.0394(11) 0.0208(9) 0.0213(9) 0.0012(7) 0.0015(8) -0.0055(8)
C80 0.0270(10) 0.0312(11) 0.0302(10) -0.0031(8) 0.0034(8) -0.0025(8)
C62 0.0400(12) 0.0299(11) 0.0334(11) -0.0093(9) -0.0082(9) 0.0093(9)
C44 0.0488(13) 0.0318(11) 0.0255(10) -0.0056(8) -0.0114(9) -0.0009(10)
C61 0.0379(12) 0.0257(10) 0.0405(12) -0.0062(9) -0.0108(10) -0.0031(9)
C45 0.0301(11) 0.0304(10) 0.0257(10) -0.0039(8) -0.0047(8) 0.0003(8)
C77 0.0327(11) 0.0341(11) 0.0288(10) -0.0047(9) -0.0096(9) 0.0018(9)
C8 0.0292(10) 0.0376(11) 0.0212(9) 0.0001(8) 0.0019(8) -0.0123(9)
C84 0.0310(11) 0.0291(10) 0.0276(10) -0.0021(8) 0.0011(8) 0.0009(8)
C38 0.0254(10) 0.0385(12) 0.0380(12) -0.0069(9) -0.0066(9) -0.0028(9)
C28 0.0228(10) 0.0374(12) 0.0369(11) -0.0095(9) 0.0050(8) -0.0032(8)
C55 0.0406(13) 0.0434(13) 0.0342(12) -0.0082(10) 0.0015(10) -0.0192(10)
C35 0.0345(11) 0.0318(11) 0.0240(10) -0.0035(8) -0.0009(8) -0.0129(9)
C70 0.0459(13) 0.0439(13) 0.0274(11) -0.0038(9) -0.0096(10) -0.0038(10)
C26 0.0380(12) 0.0510(14) 0.0269(11) -0.0021(10) -0.0002(9) -0.0130(10)
C14 0.0299(10) 0.0272(10) 0.0232(9) -0.0027(8) 0.0013(8) 0.0021(8)
C43 0.0500(14) 0.0398(12) 0.0254(11) -0.0145(9) 0.0025(9) -0.0018(10)
C63 0.0327(12) 0.0361(12) 0.0341(11) -0.0042(9) 0.0037(9) 0.0077(9)
C68 0.0288(11) 0.0382(12) 0.0418(12) -0.0105(10) 0.0003(9) -0.0092(9)
C36 0.0518(14) 0.0343(12) 0.0269(11) 0.0034(9) -0.0069(10) -0.0105(10)
C73 0.0417(12) 0.0262(10) 0.0323(11) 0.0011(8) 0.0034(9) -0.0010(9)
C81 0.0292(12) 0.0459(14) 0.0505(14) -0.0018(11) 0.0066(10) -0.0113(10)
C69 0.0332(12) 0.0444(13) 0.0456(13) -0.0146(11) -0.0136(10) -0.0025(10)
C9 0.0327(12) 0.0551(15) 0.0359(12) 0.0122(10) -0.0076(9) -0.0184(11)
C86 0.0243(10) 0.0411(12) 0.0269(10) -0.0011(9) -0.0009(8) -0.0010(9)
C31 0.0436(13) 0.0388(12) 0.0379(12) -0.0104(10) 0.0053(10) -0.0174(10)
C87 0.0408(13) 0.0453(13) 0.0270(11) -0.0009(9) 0.0077(9) -0.0024(10)
C89 0.0409(12) 0.0318(11) 0.0300(11) -0.0006(9) -0.0152(9) -0.0005(9)
C37 0.0423(13) 0.0372(12) 0.0348(12) -0.0016(9) -0.0156(10) 0.0013(10)
C22 0.0575(15) 0.0371(12) 0.0242(11) -0.0035(9) 0.0041(10) -0.0031(11)
C41 0.0265(11) 0.0584(15) 0.0322(11) -0.0190(10) -0.0051(9) 0.0036(10)
C17 0.0516(15) 0.0319(12) 0.0386(13) 0.0069(10) 0.0110(11) 0.0017(10)
C15 0.0229(12) 0.101(3) 0.096(2) 0.070(2) 0.0013(14) -0.0016(14)
C42 0.0332(12) 0.0657(17) 0.0409(13) -0.0244(12) 0.0032(10) 0.0064(11)
C75 0.082(2) 0.0266(12) 0.0342(12) 0.0023(10) -0.0116(13) 0.0155(12)
C56 0.0670(18) 0.0516(15) 0.0399(13) 0.0064(11) -0.0012(12) -0.0350(14)
C29 0.0360(12) 0.0399(13) 0.0462(14) -0.0134(10) 0.0105(10) 0.0040(10)
C88 0.0581(15) 0.0359(12) 0.0197(10) 0.0003(8) -0.0065(10) -0.0023(10)
C30 0.0582(16) 0.0305(12) 0.0428(13) -0.0138(10) 0.0098(11) -0.0060(11)
C25 0.0512(16) 0.0755(19) 0.0394(14) 0.0064(13) -0.0119(12) -0.0266(14)
C24 0.084(2) 0.0673(18) 0.0308(13) 0.0054(12) -0.0212(13) -0.0368(16)
C74 0.0739(19) 0.0263(11) 0.0388(13) 0.0053(10) 0.0063(12) -0.0006(12)
C83 0.0487(14) 0.0258(11) 0.0493(14) -0.0010(10) 0.0039(11) -0.0057(10)
C11 0.086(2) 0.119(3) 0.0327(14) -0.0078(16) -0.0018(14) -0.080(2)
C76 0.0487(14) 0.0418(13) 0.0379(13) -0.0078(10) -0.0183(11) 0.0148(11)
C58 0.0485(14) 0.0411(13) 0.0488(14) 0.0175(11) -0.0233(11) -0.0161(11)
C13 0.0481(14) 0.0439(13) 0.0409(13) -0.0136(11) 0.0079(11) -0.0185(11)
C82 0.0476(15) 0.0375(13) 0.0609(16) -0.0017(11) 0.0053(12) -0.0190(11)
C19 0.0518(16) 0.0403(14) 0.084(2) 0.0251(14) -0.0377(15) -0.0197(12)
C10 0.0495(16) 0.108(3) 0.0389(14) 0.0208(16) -0.0167(12) -0.0486(17)
C18 0.0662(19) 0.0373(14) 0.078(2) 0.0254(13) -0.0367(16) -0.0141(13)
C23 0.086(2) 0.0558(16) 0.0235(12) -0.0057(11) -0.0039(12) -0.0156(15)
C57 0.077(2) 0.0501(16) 0.0501(16) 0.0284(13) -0.0239(14) -0.0294(14)
C16 0.0253(13) 0.106(3) 0.115(3) 0.072(2) 0.0098(15) -0.0033(15)
C12 0.081(2) 0.076(2) 0.0508(16) -0.0285(15) 0.0136(16) -0.0496(18)
Cl1 0.0613(4) 0.0466(3) 0.0425(3) 0.0087(3) 0.0058(3) -0.0019(3)
Cl2 0.1114(6) 0.0431(4) 0.0365(3) 0.0010(3) -0.0073(4) -0.0274(4)
Cl3 0.0433(3) 0.0553(4) 0.0584(4) -0.0022(3) -0.0057(3) -0.0029(3)
Cl4 0.0534(4) 0.0908(6) 0.0539(4) 0.0219(4) -0.0145(3) -0.0183(4)
C92 0.0403(13) 0.0384(13) 0.0571(16) 0.0157(11) 0.0105(11) 0.0063(10)
C91 0.0785(19) 0.0332(12) 0.0371(13) 0.0018(10) -0.0110(12) -0.0094(12)
O1 0.0347(9) 0.0394(9) 0.0660(11) -0.0204(8) -0.0221(8) 0.0135(7)
C1 0.0190(9) 0.0292(10) 0.0240(9) -0.0040(8) -0.0051(7) 0.0017(7)
C7 0.0234(10) 0.0309(10) 0.0252(10) -0.0060(8) -0.0005(8) 0.0009(8)

loop_
_atom_type_symbol
_atom_type_description
_atom_type_scat_dispersion_real
_atom_type_scat_dispersion_imag
_atom_type_scat_source
C C 0.0033 0.0016 'International Tables Vol C Tables 4.2.6.8 and 6.1.1.4'
H H 0.0000 0.0000 'International Tables Vol C Tables 4.2.6.8 and 6.1.1.4'
Cl Cl 0.1484 0.1585 'International Tables Vol C Tables 4.2.6.8 and 6.1.1.4'
O O 0.0106 0.0060 'International Tables Vol C Tables 4.2.6.8 and 6.1.1.4'

loop_
_geom_angle_atom_site_label_1
_geom_angle_atom_site_label_2
_geom_angle_atom_site_label_3
_geom_angle
C50 C51 C46 118.45(17)
C50 C51 C85 119.46(16)
C46 C51 C85 121.97(16)
C48 C49 C50 119.28(17)
C48 C49 C72 120.92(16)
C50 C49 C72 119.81(16)
C49 C48 C47 120.98(17)
C49 C48 C65 117.33(16)
C47 C48 C65 121.69(16)
O3 C33 C34 121.93(18)
O3 C33 C5 120.00(17)
C34 C33 C5 118.03(16)
O5 C65 C66 121.96(17)
O5 C65 C48 119.60(17)
C66 C65 C48 118.37(15)
O6 C78 C79 122.32(17)
O6 C78 C50 121.08(18)
C79 C78 C50 116.57(16)
C49 C50 C51 121.25(17)
C49 C50 C78 116.75(16)
C51 C50 C78 121.91(16)
C73 C72 C77 119.41(19)
C73 C72 C49 120.71(18)
C77 C72 C49 119.87(18)
C32 C27 C28 118.34(18)
C32 C27 C4 120.94(17)
C28 C27 C4 120.72(17)
C84 C79 C80 119.61(19)
C84 C79 C78 118.94(18)
C80 C79 C78 121.44(17)
C48 C47 C46 118.69(17)
C48 C47 C59 119.55(16)
C46 C47 C59 121.67(16)
C89 C90 C85 120.72(19)
C89 C90 H90 119.6
C85 C90 H90 119.6
C3 C4 C5 118.42(17)
C3 C4 C27 120.96(16)
C5 C4 C27 120.62(17)
O4 C52 C53 122.38(18)
O4 C52 C46 120.28(18)
C53 C52 C46 117.34(16)
C47 C46 C51 121.34(17)
C47 C46 C52 119.55(16)
C51 C46 C52 119.10(16)
O2 C20 C21 122.12(18)
O2 C20 C3 119.92(19)
C21 C20 C3 117.95(17)
C35 C34 C39 119.51(18)
C35 C34 C33 119.02(17)
C39 C34 C33 121.45(17)
C38 C39 C34 119.74(19)
C38 C39 H39 120.1
C34 C39 H39 120.1
C1 C2 C3 118.68(18)
C1 C2 C14 119.35(18)
C3 C2 C14 121.84(17)
C2 C3 C4 121.55(17)
C2 C3 C20 118.23(17)
C4 C3 C20 120.20(17)
C5 C6 C1 119.42(17)
C5 C6 C40 121.25(17)
C1 C6 C40 119.26(17)
C60 C59 C64 118.78(18)
C60 C59 C47 119.82(17)
C64 C59 C47 121.37(17)
C6 C5 C4 120.84(18)
C6 C5 C33 118.15(16)
C4 C5 C33 121.01(17)
C67 C66 C71 119.62(19)
C67 C66 C65 121.15(17)
C71 C66 C65 119.21(17)
C55 C54 C53 120.2(2)
C55 C54 H54 119.9
C53 C54 H54 119.9
C63 C64 C59 120.4(2)
C63 C64 H64 119.8
C59 C64 H64 119.8
C41 C40 C45 118.95(18)
C41 C40 C6 121.41(18)
C45 C40 C6 119.51(17)
C68 C67 C66 119.89(19)
C68 C67 H67 120.1
C66 C67 H67 120.1
C58 C53 C54 119.1(2)
C58 C53 C52 119.32(19)
C54 C53 C52 121.61(17)
C70 C71 C66 120.1(2)
C70 C71 H71 119.9
C66 C71 H71 119.9
C90 C85 C86 118.49(18)
C90 C85 C51 120.21(17)
C86 C85 C51 121.28(17)
C61 C60 C59 120.58(19)
C61 C60 H60 119.7
C59 C60 H60 119.7
C31 C32 C27 120.86(19)
C31 C32 H32 119.6
C27 C32 H32 119.6
C26 C21 C22 119.0(2)
C26 C21 C20 122.38(18)
C22 C21 C20 118.6(2)
C81 C80 C79 120.0(2)
C81 C80 H80 120.0
C79 C80 H80 120.0
C61 C62 C63 119.96(19)
C61 C62 H62 120.0
C63 C62 H62 120.0
C43 C44 C45 120.0(2)
C43 C44 H44 120.0
C45 C44 H44 120.0
C62 C61 C60 120.1(2)
C62 C61 H61 120.0
C60 C61 H61 120.0
C40 C45 C44 120.57(19)
C40 C45 H45 119.7
C44 C45 H45 119.7
C76 C77 C72 119.7(2)
C76 C77 H77 120.1
C72 C77 H77 120.1
C13 C8 C9 120.6(2)
C13 C8 C7 118.5(2)
C9 C8 C7 120.9(2)
C83 C84 C79 119.9(2)
C83 C84 H84 120.1
C79 C84 H84 120.1
C37 C38 C39 120.3(2)
C37 C38 H38 119.8
C39 C38 H38 119.8
C29 C28 C27 120.5(2)
C29 C28 H28 119.7
C27 C28 H28 119.7
C56 C55 C54 120.2(2)
C56 C55 H55 119.9
C54 C55 H55 119.9
C36 C35 C34 120.2(2)
C36 C35 H35 119.9
C34 C35 H35 119.9
C71 C70 C69 119.9(2)
C71 C70 H70 120.1
C69 C70 H70 120.1
C25 C26 C21 120.4(2)
C25 C26 H26 119.8
C21 C26 H26 119.8
C15 C14 C19 117.8(2)
C15 C14 C2 119.08(19)
C19 C14 C2 123.1(2)
C44 C43 C42 120.0(2)
C44 C43 H43 120.0
C42 C43 H43 120.0
C62 C63 C64 120.2(2)
C62 C63 H63 119.9
C64 C63 H63 119.9
C69 C68 C67 120.1(2)
C69 C68 H68 119.9
C67 C68 H68 119.9
C35 C36 C37 120.0(2)
C35 C36 H36 120.0
C37 C36 H36 120.0
C74 C73 C72 120.4(2)
C74 C73 H73 119.8
C72 C73 H73 119.8
C82 C81 C80 119.9(2)
C82 C81 H81 120.0
C80 C81 H81 120.0
C68 C69 C70 120.4(2)
C68 C69 H69 119.8
C70 C69 H69 119.8
C10 C9 C8 119.3(3)
C10 C9 H9 120.3
C8 C9 H9 120.3
C87 C86 C85 120.6(2)
C87 C86 H86 119.7
C85 C86 H86 119.7
C30 C31 C32 120.3(2)
C30 C31 H31 119.9
C32 C31 H31 119.9
C86 C87 C88 120.3(2)
C86 C87 H87 119.9
C88 C87 H87 119.9
C88 C89 C90 120.1(2)
C88 C89 H89 119.9
C90 C89 H89 119.9
C38 C37 C36 120.2(2)
C38 C37 H37 119.9
C36 C37 H37 119.9
C23 C22 C21 120.2(2)
C23 C22 H22 119.9
C21 C22 H22 119.9
C40 C41 C42 120.3(2)
C40 C41 H41 119.8
C42 C41 H41 119.8
C18 C17 C16 118.2(2)
C18 C17 H17 120.9
C16 C17 H17 120.9
C14 C15 C16 121.1(2)
C14 C15 H15 119.4
C16 C15 H15 119.4
C43 C42 C41 120.1(2)
C43 C42 H42 119.9
C41 C42 H42 119.9
C76 C75 C74 120.3(2)
C76 C75 H75 119.8
C74 C75 H75 119.8
C57 C56 C55 120.1(2)
C57 C56 H56 119.9
C55 C56 H56 119.9
C30 C29 C28 120.6(2)
C30 C29 H29 119.7
C28 C29 H29 119.7
C89 C88 C87 119.8(2)
C89 C88 H88 120.1
C87 C88 H88 120.1
C29 C30 C31 119.5(2)
C29 C30 H30 120.3
C31 C30 H30 120.3
C24 C25 C26 120.0(3)
C24 C25 H25 120.0
C26 C25 H25 120.0
C23 C24 C25 119.9(2)
C23 C24 H24 120.1
C25 C24 H24 120.1
C75 C74 C73 119.9(2)
C75 C74 H74 120.0
C73 C74 H74 120.0
C84 C83 C82 120.2(2)
C84 C83 H83 119.9
C82 C83 H83 119.9
C12 C11 C10 120.6(3)
C12 C11 H11 119.7
C10 C11 H11 119.7
C75 C76 C77 120.2(2)
C75 C76 H76 119.9
C77 C76 H76 119.9
C53 C58 C57 119.9(2)
C53 C58 H58 120.0
C57 C58 H58 120.0
C12 C13 C8 119.3(3)
C12 C13 H13 120.3
C8 C13 H13 120.3
C81 C82 C83 120.4(2)
C81 C82 H82 119.8
C83 C82 H82 119.8
C14 C19 C18 120.5(2)
C14 C19 H19 119.8
C18 C19 H19 119.8
C11 C10 C9 120.1(3)
C11 C10 H10 120.0
C9 C10 H10 120.0
C17 C18 C19 121.5(2)
C17 C18 H18 119.3
C19 C18 H18 119.3
C22 C23 C24 120.5(2)
C22 C23 H23 119.7
C24 C23 H23 119.7
C56 C57 C58 120.4(2)
C56 C57 H57 119.8
C58 C57 H57 119.8
C17 C16 C15 120.9(3)
C17 C16 H16 119.5
C15 C16 H16 119.5
C11 C12 C13 120.2(3)
C11 C12 H12 119.9
C13 C12 H12 119.9
Cl4 C92 Cl3 112.25(14)
Cl4 C92 H92A 109.2
Cl3 C92 H92A 109.2
Cl4 C92 H92B 109.2
Cl3 C92 H92B 109.2
H92A C92 H92B 107.9
Cl2 C91 Cl1 111.33(14)
Cl2 C91 H91A 109.4
Cl1 C91 H91A 109.4
Cl2 C91 H91B 109.4
Cl1 C91 H91B 109.4
H91A C91 H91B 108.0
C2 C1 C6 120.97(18)
C2 C1 C7 119.38(18)
C6 C1 C7 119.62(17)
O1 C7 C8 122.56(19)
O1 C7 C1 118.47(18)
C8 C7 C1 118.97(17)

loop_
_geom_bond_atom_site_label_1
_geom_bond_atom_site_label_2
_geom_bond_distance
O5 C65 1.221(2)
O3 C33 1.216(2)
O6 C78 1.213(2)
O4 C52 1.213(2)
C51 C50 1.401(3)
C51 C46 1.405(3)
C51 C85 1.492(3)
C49 C48 1.397(3)
C49 C50 1.398(3)
C49 C72 1.494(3)
C48 C47 1.403(3)
C48 C65 1.510(2)
C33 C34 1.493(3)
C33 C5 1.509(3)
C65 C66 1.482(3)
C78 C79 1.483(3)
C78 C50 1.515(3)
O2 C20 1.208(3)
C72 C73 1.389(3)
C72 C77 1.394(3)
C27 C32 1.392(3)
C27 C28 1.398(3)
C27 C4 1.493(3)
C79 C84 1.395(3)
C79 C80 1.395(3)
C47 C46 1.403(3)
C47 C59 1.499(3)
C90 C89 1.386(3)
C90 C85 1.392(3)
C90 H90 0.9500
C4 C3 1.400(3)
C4 C5 1.407(3)
C52 C53 1.493(3)
C52 C46 1.514(3)
C20 C21 1.481(3)
C20 C3 1.521(3)
C34 C35 1.393(3)
C34 C39 1.395(3)
C39 C38 1.388(3)
C39 H39 0.9500
C2 C1 1.397(3)
C2 C3 1.400(3)
C2 C14 1.494(3)
C6 C5 1.396(3)
C6 C1 1.398(3)
C6 C40 1.502(3)
C59 C60 1.394(3)
C59 C64 1.394(3)
C66 C67 1.395(3)
C66 C71 1.395(3)
C54 C55 1.387(3)
C54 C53 1.392(3)
C54 H54 0.9500
C64 C63 1.390(3)
C64 H64 0.9500
C40 C41 1.386(3)
C40 C45 1.386(3)
C67 C68 1.385(3)
C67 H67 0.9500
C53 C58 1.392(3)
C71 C70 1.381(3)
C71 H71 0.9500
C85 C86 1.395(3)
C60 C61 1.390(3)
C60 H60 0.9500
C32 C31 1.386(3)
C32 H32 0.9500
C21 C26 1.386(3)
C21 C22 1.395(3)
C80 C81 1.386(3)
C80 H80 0.9500
C62 C61 1.381(3)
C62 C63 1.385(3)
C62 H62 0.9500
C44 C43 1.375(3)
C44 C45 1.389(3)
C44 H44 0.9500
C61 H61 0.9500
C45 H45 0.9500
C77 C76 1.392(3)
C77 H77 0.9500
C8 C13 1.389(3)
C8 C9 1.391(3)
C8 C7 1.479(3)
C84 C83 1.379(3)
C84 H84 0.9500
C38 C37 1.378(3)
C38 H38 0.9500
C28 C29 1.383(3)
C28 H28 0.9500
C55 C56 1.376(4)
C55 H55 0.9500
C35 C36 1.382(3)
C35 H35 0.9500
C70 C69 1.389(3)
C70 H70 0.9500
C26 C25 1.382(3)
C26 H26 0.9500
C14 C15 1.362(3)
C14 C19 1.368(3)
C43 C42 1.378(3)
C43 H43 0.9500
C63 H63 0.9500
C68 C69 1.381(3)
C68 H68 0.9500
C36 C37 1.385(3)
C36 H36 0.9500
C73 C74 1.384(3)
C73 H73 0.9500
C81 C82 1.378(4)
C81 H81 0.9500
C69 H69 0.9500
C9 C10 1.386(4)
C9 H9 0.9500
C86 C87 1.382(3)
C86 H86 0.9500
C31 C30 1.383(3)
C31 H31 0.9500
C87 C88 1.383(3)
C87 H87 0.9500
C89 C88 1.380(3)
C89 H89 0.9500
C37 H37 0.9500
C22 C23 1.375(4)
C22 H22 0.9500
C41 C42 1.389(3)
C41 H41 0.9500
C17 C18 1.346(4)
C17 C16 1.360(4)
C17 H17 0.9500
C15 C16 1.384(4)
C15 H15 0.9500
C42 H42 0.9500
C75 C76 1.376(4)
C75 C74 1.381(4)
C75 H75 0.9500
C56 C57 1.371(4)
C56 H56 0.9500
C29 C30 1.382(4)
C29 H29 0.9500
C88 H88 0.9500
C30 H30 0.9500
C25 C24 1.382(4)
C25 H25 0.9500
C24 C23 1.376(4)
C24 H24 0.9500
C74 H74 0.9500
C83 C82 1.386(4)
C83 H83 0.9500
C11 C12 1.377(5)
C11 C10 1.380(5)
C11 H11 0.9500
C76 H76 0.9500
C58 C57 1.392(4)
C58 H58 0.9500
C13 C12 1.387(4)
C13 H13 0.9500
C82 H82 0.9500
C19 C18 1.390(4)
C19 H19 0.9500
C10 H10 0.9500
C18 H18 0.9500
C23 H23 0.9500
C57 H57 0.9500
C16 H16 0.9500
C12 H12 0.9500
Cl1 C91 1.768(3)
Cl2 C91 1.748(3)
Cl3 C92 1.755(3)
Cl4 C92 1.753(3)
C92 H92A 0.9900
C92 H92B 0.9900
C91 H91A 0.9900
C91 H91B 0.9900
O1 C7 1.216(2)
C1 C7 1.514(3)
